data_7714467
loop_
_publ_author_name
'Labra-V\'azquez, Pablo'
'Rocha, Erika'
'Xiao, Yue'
'Tass\'e, Marine'
'Duhayon, Carine'
'Farf\'an, Norberto'
'Santillan, Rosa'
'Gibot, Laure'
'Lacroix, Pascal G.'
'Malfant, Isabelle'

_publ_section_title
;
 A Trojan Horse Approach to Enhancing the Cell Income of a Ruthenium
 Nitrosyl Complex
;
_journal_name_full 'Dalton Transactions'
_journal_paper_doi 10.1039/D3DT03480A
_journal_year 2023
_chemical_absolute_configuration ad
_chemical_formula_moiety 'C41 H37 Cl2 N4 O3 Ru, F6 P, C4 H10 O, C2 H3 N'
_chemical_formula_sum 'C47 H50 Cl2 F6 N5 O4 P Ru'
_chemical_formula_weight 1065.69
_space_group_IT_number 4
_space_group_name_Hall 'P 2yb'
_space_group_name_H-M_alt 'P 1 21 1'
_symmetry_cell_setting monoclinic
_symmetry_space_group_name_Hall 'P 2yb'
_symmetry_space_group_name_H-M 'P 1 21 1'
_atom_sites_solution_hydrogens difmap
_atom_sites_solution_primary direct
_audit_update_record
;
2023-10-06 deposited with the CCDC.	2023-11-15 downloaded from the CCDC.
;
_cell_angle_alpha 90
_cell_angle_beta 101.3755(17)
_cell_angle_gamma 90
_cell_formula_units_Z 2
_cell_length_a 13.1705(7)
_cell_length_b 7.6969(4)
_cell_length_c 27.2166(14)
_cell_measurement_reflns_used 9896
_cell_measurement_temperature 100
_cell_measurement_theta_max 28.34
_cell_measurement_theta_min 2.40
_cell_volume 2704.8(2)
_computing_cell_refinement 'Apex2 (Bruker AXS, 2006)'
_computing_data_collection 'Apex2 (Bruker AXS, 2006)'
_computing_data_reduction 'Apex2 (Bruker AXS, 2006)'
_computing_molecular_graphics 'CAMERON (Watkin et al., 1996)'
_computing_publication_material 'CRYSTALS (Betteridge et al., 2003)'
_computing_structure_refinement 'CRYSTALS (Betteridge et al., 2003)'
_computing_structure_solution 'SHELXS 86 (Sheldrick, 1986)'
_diffrn_ambient_temperature 100
_diffrn_measured_fraction_theta_full 0.996
_diffrn_measured_fraction_theta_max 0.994
_diffrn_measurement_device Area
_diffrn_measurement_device_type 'Bruker Kappa Apex2'
_diffrn_measurement_method '\f & \w scans'
_diffrn_radiation_monochromator graphite
_diffrn_radiation_type 'Mo K\a'
_diffrn_radiation_wavelength 0.71073
_diffrn_reflns_av_R_equivalents 0.051
_diffrn_reflns_av_unetI/netI 3.003
_diffrn_reflns_limit_h_max 17
_diffrn_reflns_limit_h_min -17
_diffrn_reflns_limit_k_max 10
_diffrn_reflns_limit_k_min -10
_diffrn_reflns_limit_l_max 36
_diffrn_reflns_limit_l_min -36
_diffrn_reflns_number 84482
_diffrn_reflns_theta_full 27.817
_diffrn_reflns_theta_max 25.984
_diffrn_reflns_theta_min 1.526
_diffrn_standards_number 0
_exptl_absorpt_coefficient_mu 0.482
_exptl_absorpt_correction_T_max 0.95
_exptl_absorpt_correction_T_min 0.84
_exptl_absorpt_correction_type multi-scan
_exptl_absorpt_process_details 'SADABS (Siemens, 1996)'
_exptl_crystal_colour orange
_exptl_crystal_density_diffrn 1.308
_exptl_crystal_density_meas ?
_exptl_crystal_density_method 'not measured'
_exptl_crystal_description planar
_exptl_crystal_F_000 1091.822
_exptl_crystal_size_max 0.200
_exptl_crystal_size_mid 0.180
_exptl_crystal_size_min 0.100
_refine_diff_density_max 0.79
_refine_diff_density_min -0.46
_refine_ls_abs_structure_details
; 
 Parsons, Flack & Wagner (2013), 
 3398 Friedel Pairs 
;
_refine_ls_abs_structure_Flack 0.013(9)
_refine_ls_extinction_method None
_refine_ls_goodness_of_fit_ref 0.9698
_refine_ls_hydrogen_treatment mixed
_refine_ls_matrix_type full
_refine_ls_number_parameters 579
_refine_ls_number_reflns 10562
_refine_ls_number_restraints 109
_refine_ls_R_factor_all 0.0431
_refine_ls_R_factor_gt 0.0400
_refine_ls_shift/su_max 0.0139591
_refine_ls_shift/su_mean 0.0007481
_refine_ls_structure_factor_coef Fsqd
_refine_ls_weighting_details
;
 Method= Modified Sheldrick 
 w=1/[\s^2^(F^2^) + ( 0.05P)^2^ + 4.25P] 
 ,where P=(max(Fo^2^,0) + 2Fc^2^)/3 
;
_refine_ls_weighting_scheme calc
_refine_ls_wR_factor_all 0.1029
_refine_ls_wR_factor_gt 0.1012
_refine_ls_wR_factor_ref 0.1029
_reflns_limit_h_max 17
_reflns_limit_h_min -17
_reflns_limit_k_max 10
_reflns_limit_k_min -10
_reflns_limit_l_max 36
_reflns_limit_l_min 0
_reflns_number_gt 9795
_reflns_number_total 13508
_reflns_threshold_expression I>2.0\s(I)
_oxford_refine_ls_scale 1.011(2)
_cod_data_source_file d3dt03480a2.cif
_cod_data_source_block Pablo140219_trans-4a
_cod_depositor_comments
;
The following automatic conversions were performed:

data item '_exptl_crystal_density_meas' value 'not measured' was
changed to '?' -- the value is perceived as not measured.

Automatic conversion script
Id: cif_fix_values 8170 2020-07-09 18:12:32Z antanas 
;
_cod_original_sg_symbol_H-M 'P 1 21 1 '
_cod_database_code 7714467
_oxford_refine_reflns_threshold_expression I>-3.0\s(I)
_refine_ls_r_factor_ref 0.0431
_reflns_number_all 10562
_oxford_hooft_y 0.028(10)
_oxford_bijvoet_difference 0.013(9)
_oxford_refined_flack_x 0.03(3)
_platon_squeeze_void_probe_radius 1.20

loop_
_symmetry_equiv_pos_as_xyz
x,y,z
-x,y+1/2,-z

loop_
_atom_site_label
_atom_site_type_symbol
_atom_site_fract_x
_atom_site_fract_y
_atom_site_fract_z
_atom_site_U_iso_or_equiv
_atom_site_occupancy
_atom_site_adp_type
_atom_site_refinement_flags_posn
_atom_site_refinement_flags_adp
_atom_site_refinement_flags_occupancy
_atom_site_disorder_assembly
_atom_site_disorder_group
_atom_site_attached_hydrogens
Ru1 Ru 0.262917(14) 0.3725(2) 0.060977(8) 0.0149 1.0000 Uani . . . . . .
C1 C 0.47428(19) 0.3739(9) 0.02944(11) 0.0250 1.0000 Uani . . . . . .
O1 O 0.3891(2) 0.3922(12) 0.16023(11) 0.0801 1.0000 Uani . . . . . .
N1 N 0.34175(18) 0.3786(11) 0.12100(10) 0.0330 1.0000 Uani . . . . . .
Cl2 Cl 0.25759(10) 0.0699(3) 0.05841(6) 0.0352 1.0000 Uani . . . . . .
C2 C 0.5388(2) 0.3730(11) -0.00526(12) 0.0325 1.0000 Uani . . . . . .
O2 O -0.4246(5) 0.5704(9) -0.37376(19) 0.1020 1.0000 Uani . . . . . .
N2 N 0.37063(16) 0.3691(8) 0.01423(9) 0.0201 1.0000 Uani . . . . . .
Cl1 Cl 0.25456(11) 0.6748(3) 0.05400(6) 0.0301 1.0000 Uani . . . . . .
N3 N 0.17109(16) 0.3680(8) -0.00710(8) 0.0191 1.0000 Uani . . . . . .
C3 C 0.4978(2) 0.3687(13) -0.05489(13) 0.0420 1.0000 Uani . . . . . .
O3 O -0.0131(5) 0.0610(10) -0.6506(2) 0.1260 1.0000 Uani . . . . . .
C11 C 0.03749(18) 0.3725(9) 0.03880(10) 0.0187 1.0000 Uani . . . . . .
C7 C 0.1529(2) 0.3703(12) -0.09499(11) 0.0311 1.0000 Uani . . . . . .
C14 C -0.0046(2) 0.3783(12) 0.13300(12) 0.0329 1.0000 Uani . . . . . .
C4 C 0.3901(2) 0.3689(12) -0.07099(13) 0.0416 1.0000 Uani . . . . . .
N4 N 0.11683(15) 0.3740(7) 0.07920(8) 0.0183 1.0000 Uani . . . . . .
C9 C 0.0025(2) 0.3795(10) -0.05654(10) 0.0227 1.0000 Uani . . . . . .
C10 C 0.06750(19) 0.3736(9) -0.01045(10) 0.0208 1.0000 Uani . . . . . .
C12 C -0.0650(2) 0.3833(9) 0.04464(11) 0.0234 1.0000 Uani . . . . . .
C6 C 0.2141(2) 0.3733(10) -0.04771(11) 0.0262 1.0000 Uani . . . . . .
C13 C -0.0855(2) 0.3812(11) 0.09231(12) 0.0331 1.0000 Uani . . . . . .
C5 C 0.3288(2) 0.3670(11) -0.03560(11) 0.0269 1.0000 Uani . . . . . .
C8 C 0.0441(2) 0.3724(10) -0.10030(10) 0.0260 1.0000 Uani . . . . . .
C41 C -0.4422(6) 0.2533(16) -0.3782(3) 0.0978 1.0000 Uani . . . . . .
C53 C -0.0521(6) 0.1030(14) -0.6063(3) 0.0983 1.0000 Uani . . . . . .
C43 C 0.2024(8) 0.344(2) 0.3265(2) 0.1330 1.0000 Uani . . . . . .
C42 C 0.2237(5) 0.3549(15) 0.2762(2) 0.0738 1.0000 Uani . . . . . .
C23 C -0.2886(4) 0.3841(16) -0.33079(15) 0.0665 1.0000 Uani . . . . . .
C22 C -0.2277(3) 0.3817(15) -0.29245(14) 0.0560 1.0000 Uani . . . . . .
C26 C -0.4170(6) 0.4593(11) -0.4689(2) 0.0892 1.0000 Uani . . . . . .
C25 C -0.3296(4) 0.3977(13) -0.42522(16) 0.0645 1.0000 Uani . . . . . .
C24 C -0.3718(4) 0.4109(9) -0.37596(18) 0.0626 1.0000 Uani . . . . . .
C27 C -0.2320(5) 0.4927(9) -0.4265(2) 0.0714 1.0000 Uani . . . . . .
C28 C -0.1874(7) 0.4402(10) -0.4728(3) 0.0745 1.0000 Uani . . . . . .
C29 C -0.1742(5) 0.2444(10) -0.4774(2) 0.0586 1.0000 Uani . . . . . .
C30 C -0.1311(4) 0.1938(9) -0.5228(2) 0.0628 1.0000 Uani . . . . . .
C31 C -0.0631(5) 0.2979(10) -0.5423(2) 0.0726 1.0000 Uani . . . . . .
C34 C -0.1193(5) -0.0130(11) -0.5888(3) 0.0830 1.0000 Uani . . . . . .
C32 C -0.0249(6) 0.2593(11) -0.5848(3) 0.0869 1.0000 Uani . . . . . .
N5 N 0.2374(4) 0.3647(15) 0.23675(17) 0.0842 1.0000 Uani . . . . . .
C35 C -0.1593(4) 0.0312(9) -0.5457(2) 0.0644 1.0000 Uani . . . . . .
C36 C -0.2320(6) -0.0902(8) -0.5292(2) 0.0767 1.0000 Uani . . . . . .
C40 C -0.4087(5) 0.1128(12) -0.4152(2) 0.0852 1.0000 Uani . . . . . .
C39 C -0.3128(4) 0.1987(9) -0.42742(19) 0.0589 1.0000 Uani . . . . . .
C38 C -0.2753(4) 0.1450(8) -0.47423(19) 0.0584 1.0000 Uani . . . . . .
C37 C -0.2590(5) -0.0481(9) -0.4781(2) 0.0753 1.0000 Uani . . . . . .
C15 C 0.0963(2) 0.3735(10) 0.12527(10) 0.0245 1.0000 Uani . . . . . .
P11 P 0.6683(3) 0.4856(6) 0.15949(14) 0.0507 0.377(6) Uani D . P 2 1 .
F11 F 0.6123(6) 0.2968(11) 0.1480(2) 0.0673 0.463(11) Uani D . P 2 1 .
F21 F 0.7772(5) 0.3971(10) 0.17684(19) 0.0478 0.340(6) Uani D . P 2 1 .
F31 F 0.6886(4) 0.5060(8) 0.1043(2) 0.0532 0.410(8) Uani D . P 2 1 .
F41 F 0.5537(9) 0.5763(11) 0.1363(3) 0.0400 0.177(13) Uani D . P 2 1 .
F51 F 0.6477(4) 0.4778(8) 0.2139(3) 0.0666 0.458(9) Uani D . P 2 1 .
F61 F 0.7190(5) 0.6803(11) 0.1709(2) 0.0743 0.421(8) Uani D . P 2 1 .
P12 P 0.6744(2) 0.3918(9) 0.15737(12) 0.0792 0.466(6) Uani D . P 3 1 .
F12 F 0.5898(8) 0.2378(16) 0.1520(3) 0.0780 0.334(12) Uani D . P 3 1 .
F22 F 0.7628(9) 0.2611(17) 0.1660(3) 0.0965 0.338(14) Uani D . P 3 1 .
F32 F 0.6748(3) 0.3958(12) 0.09850(18) 0.0703 0.433(6) Uani D . P 3 1 .
F42 F 0.5752(6) 0.5320(16) 0.1429(2) 0.0906 0.560(15) Uani D . P 3 1 .
F52 F 0.6755(4) 0.4003(13) 0.2162(3) 0.1153 0.482(9) Uani D . P 3 1 .
F62 F 0.7553(6) 0.5542(15) 0.1631(2) 0.1071 0.497(10) Uani D . P 3 1 .
P13 P 0.6754(5) 0.2165(8) 0.1583(3) 0.0372 0.157(4) Uani D . P 4 1 .
F13 F 0.5573(10) 0.1638(15) 0.1412(5) 0.0520 0.218(9) Uani D . P 4 1 .
F23 F 0.7065(9) 0.022(2) 0.1732(5) 0.0729 0.166(8) Uani D . P 4 1 .
F33 F 0.7007(8) 0.1871(18) 0.1034(5) 0.0563 0.166(7) Uani D . P 4 1 .
F43 F 0.6422(9) 0.4154(19) 0.1380(6) 0.0547 0.152(8) Uani D . P 4 1 .
F53 F 0.6555(9) 0.2551(19) 0.2136(7) 0.0622 0.082(8) Uani D . P 4 1 .
F63 F 0.7908(8) 0.2785(12) 0.1753(4) 0.0430 0.296(10) Uani D . P 4 1 .
O4 O -0.5444(4) 0.6301(12) -0.3055(2) 0.1348 1.0000 Uani . . . . . .
C54 C -0.4785(7) 0.4337(19) -0.2410(3) 0.1488 1.0000 Uani . . . . . .
C58 C -0.6339(7) 0.819(2) -0.3711(3) 0.1589 1.0000 Uani . . . . . .
C57 C -0.5766(10) 0.836(3) -0.3220(5) 0.2118 1.0000 Uani . . . . . .
C55 C -0.4890(11) 0.615(3) -0.2536(5) 0.1942 1.0000 Uani . . . . . .
C182 C -0.0551(5) 0.335(2) -0.23951(14) 0.0400 0.156(6) Uani D . P 1 2 .
C172 C 0.0117(4) 0.338(3) -0.19301(15) 0.0353 0.156(6) Uani D . P 1 2 .
C212 C -0.1303(3) 0.419(3) -0.15408(10) 0.0326 0.156(6) Uani D . P 1 2 .
C202 C -0.1954(4) 0.428(3) -0.20097(12) 0.0354 0.156(6) Uani D . P 1 2 .
C16 C -0.02508(15) 0.3868(5) -0.15049(6) 0.0274 1.0000 Uani DG . . . . .
C171 C 0.00788(16) 0.4609(6) -0.19128(9) 0.0337 0.844(6) Uani DG . P 1 1 .
C181 C -0.0579(2) 0.4638(6) -0.23800(8) 0.0458 0.844(6) Uani DG . P 1 1 .
C19 C -0.15659(17) 0.3926(5) -0.24394(6) 0.0393 1.0000 Uani DG . . . . .
C201 C -0.18955(17) 0.3185(6) -0.20315(9) 0.0352 0.844(6) Uani DG . P 1 1 .
C211 C -0.12379(18) 0.3156(6) -0.15643(8) 0.0313 0.844(6) Uani DG . P 1 1 .
H32 H -0.0216 -0.0548 -0.6551 0.1660 1.0000 Uiso R . . . . .
H11 H 0.5021 0.3750 0.0641 0.0286 1.0000 Uiso R . . . . .
H21 H 0.6101 0.3783 0.0056 0.0389 1.0000 Uiso R . . . . .
H31 H 0.5415 0.3620 -0.0777 0.0510 1.0000 Uiso R . . . . .
H71 H 0.1836 0.3679 -0.1230 0.0378 1.0000 Uiso R . . . . .
H141 H -0.0168 0.3815 0.1657 0.0380 1.0000 Uiso R . . . . .
H41 H 0.3606 0.3702 -0.1043 0.0494 1.0000 Uiso R . . . . .
H91 H -0.0673 0.3870 -0.0583 0.0271 1.0000 Uiso R . . . . .
H121 H -0.1177 0.3901 0.0166 0.0295 1.0000 Uiso R . . . . .
H131 H -0.1555 0.3820 0.0962 0.0395 1.0000 Uiso R . . . . .
H412 H -0.5151 0.2871 -0.3904 0.1131 1.0000 Uiso R . . . . .
H411 H -0.4376 0.2049 -0.3444 0.1128 1.0000 Uiso R . . . . .
H431 H 0.2590 0.2894 0.3482 0.1939 1.0000 Uiso R . . . . .
H432 H 0.1391 0.2770 0.3246 0.1939 1.0000 Uiso R . . . . .
H433 H 0.1896 0.4608 0.3379 0.1939 1.0000 Uiso R . . . . .
H262 H -0.3995 0.4346 -0.5014 0.1335 1.0000 Uiso R . . . . .
H261 H -0.4261 0.5844 -0.4656 0.1338 1.0000 Uiso R . . . . .
H263 H -0.4806 0.4017 -0.4668 0.1338 1.0000 Uiso R . . . . .
H272 H -0.2440 0.6171 -0.4257 0.0862 1.0000 Uiso R . . . . .
H271 H -0.1809 0.4601 -0.3966 0.0859 1.0000 Uiso R . . . . .
H282 H -0.2342 0.4836 -0.5033 0.0899 1.0000 Uiso R . . . . .
H281 H -0.1175 0.4939 -0.4699 0.0899 1.0000 Uiso R . . . . .
H291 H -0.1234 0.2065 -0.4479 0.0699 1.0000 Uiso R . . . . .
H311 H -0.0404 0.4006 -0.5254 0.0880 1.0000 Uiso R . . . . .
H341 H -0.1381 -0.1203 -0.6063 0.1000 1.0000 Uiso R . . . . .
H321 H 0.0178 0.3388 -0.5986 0.1044 1.0000 Uiso R . . . . .
H362 H -0.2962 -0.0820 -0.5541 0.0921 1.0000 Uiso R . . . . .
H361 H -0.2063 -0.2077 -0.5292 0.0918 1.0000 Uiso R . . . . .
H402 H -0.4615 0.1030 -0.4458 0.1024 1.0000 Uiso R . . . . .
H401 H -0.3965 -0.0041 -0.4008 0.1027 1.0000 Uiso R . . . . .
H391 H -0.2578 0.1696 -0.3988 0.0704 1.0000 Uiso R . . . . .
H381 H -0.3255 0.1790 -0.5044 0.0711 1.0000 Uiso R . . . . .
H372 H -0.3191 -0.1134 -0.4721 0.0912 1.0000 Uiso R . . . . .
H371 H -0.1996 -0.0788 -0.4513 0.0906 1.0000 Uiso R . . . . .
H151 H 0.1497 0.3678 0.1525 0.0297 1.0000 Uiso R . . . . .
H582 H -0.6544 0.9474 -0.3831 0.2430 1.0000 Uiso R . . . . .
H581 H -0.6998 0.7453 -0.3673 0.2428 1.0000 Uiso R . . . . .
H583 H -0.5883 0.7567 -0.3928 0.2430 1.0000 Uiso R . . . . .
H572 H -0.6189 0.8857 -0.2992 0.2580 1.0000 Uiso R . . . . .
H571 H -0.5138 0.9054 -0.3204 0.2580 1.0000 Uiso R . . . . .
H1821 H -0.0317 0.2940 -0.2678 0.0481 0.156(6) Uiso R . P 1 2 .
H1721 H 0.0807 0.3062 -0.1905 0.0419 0.156(6) Uiso R . P 1 2 .
H2121 H -0.1569 0.4342 -0.1253 0.0390 0.156(6) Uiso R . P 1 2 .
H2021 H -0.2646 0.4556 -0.2034 0.0430 0.156(6) Uiso R . P 1 2 .
H1711 H 0.0732 0.5082 -0.1873 0.0399 0.844(6) Uiso . . P 1 1 .
H1811 H -0.0334 0.5138 -0.2658 0.0554 0.844(6) Uiso . . P 1 1 .
H2011 H -0.2536 0.2676 -0.2066 0.0422 0.844(6) Uiso . . P 1 1 .
H2111 H -0.1472 0.2677 -0.1286 0.0376 0.844(6) Uiso . . P 1 1 .
H552 H -0.5304 0.6704 -0.2328 0.2370 1.0000 Uiso R . . . . .
H551 H -0.4204 0.6701 -0.2492 0.2370 1.0000 Uiso R . . . . .
H543 H -0.4467 0.4237 -0.2044 0.2279 1.0000 Uiso R . . . . .
H542 H -0.5513 0.3831 -0.2484 0.2275 1.0000 Uiso R . . . . .
H541 H -0.4344 0.3785 -0.2627 0.2279 1.0000 Uiso R . . . . .
H22 H -0.4658 0.5893 -0.3502 0.1232 1.0000 Uiso R . . . . .

loop_
_atom_site_aniso_label
_atom_site_aniso_U_11
_atom_site_aniso_U_22
_atom_site_aniso_U_33
_atom_site_aniso_U_23
_atom_site_aniso_U_13
_atom_site_aniso_U_12
Ru1 0.00822(10) 0.01024(10) 0.02659(12) -0.00005(18) 0.00408(7) 0.00017(18)
C1 0.0113(11) 0.0225(13) 0.0417(16) -0.009(3) 0.0064(11) 0.005(3)
O1 0.0312(14) 0.174(5) 0.0332(15) -0.010(3) 0.0029(11) -0.014(3)
N1 0.0151(11) 0.0564(19) 0.0277(13) 0.005(3) 0.0046(10) -0.007(3)
Cl2 0.0168(7) 0.0080(9) 0.0827(12) 0.0004(6) 0.0147(7) 0.0021(4)
C2 0.0117(12) 0.0366(17) 0.0513(19) -0.002(4) 0.0114(12) 0.009(3)
O2 0.099(4) 0.148(6) 0.049(3) -0.005(3) -0.009(3) 0.066(4)
N2 0.0129(10) 0.0157(11) 0.0332(12) 0.002(3) 0.0080(9) 0.009(2)
Cl1 0.0228(7) 0.0131(9) 0.0590(9) 0.0014(5) 0.0193(6) 0.0036(5)
N3 0.0085(9) 0.0237(12) 0.0256(11) 0.004(3) 0.0047(8) 0.008(2)
C3 0.0196(14) 0.066(2) 0.0458(19) -0.002(5) 0.0187(13) -0.003(4)
O3 0.104(4) 0.173(6) 0.121(5) -0.055(4) 0.069(4) -0.032(4)
C11 0.0136(11) 0.0137(11) 0.0300(13) -0.003(3) 0.0073(10) -0.002(3)
C7 0.0182(13) 0.0486(19) 0.0288(14) -0.008(4) 0.0100(11) -0.000(4)
C14 0.0281(15) 0.044(2) 0.0306(15) -0.006(4) 0.0151(12) -0.008(4)
C4 0.0198(14) 0.072(3) 0.0348(17) -0.010(4) 0.0104(12) 0.001(4)
N4 0.0131(9) 0.0146(10) 0.0277(11) 0.000(3) 0.0053(8) 0.007(2)
C9 0.0109(11) 0.0285(17) 0.0288(14) 0.001(3) 0.0037(10) -0.010(3)
C10 0.0131(11) 0.0179(12) 0.0323(14) 0.005(3) 0.0070(10) -0.007(3)
C12 0.0119(11) 0.0259(19) 0.0330(14) 0.001(3) 0.0056(10) -0.002(2)
C6 0.0145(12) 0.0333(15) 0.0327(14) -0.003(3) 0.0093(10) 0.004(3)
C13 0.0174(13) 0.046(2) 0.0392(16) 0.001(3) 0.0128(12) 0.013(3)
C5 0.0119(12) 0.0347(17) 0.0356(15) -0.006(3) 0.0082(11) 0.002(3)
C8 0.0165(12) 0.0341(15) 0.0270(14) -0.008(3) 0.0037(10) 0.000(3)
C41 0.062(4) 0.179(10) 0.050(4) 0.007(5) 0.007(3) -0.005(5)
C53 0.055(4) 0.167(9) 0.072(4) -0.017(5) 0.009(3) -0.016(5)
C43 0.150(7) 0.192(13) 0.058(4) -0.023(7) 0.023(4) -0.022(10)
C42 0.090(4) 0.075(5) 0.047(3) 0.015(4) -0.008(2) 0.005(5)
C23 0.050(2) 0.115(5) 0.032(2) -0.015(5) 0.0010(18) -0.010(5)
C22 0.043(2) 0.090(4) 0.0322(19) -0.013(4) 0.0017(16) 0.001(5)
C26 0.090(5) 0.127(6) 0.039(3) 0.001(3) -0.014(3) 0.037(4)
C25 0.065(3) 0.094(7) 0.0262(19) -0.003(3) -0.0122(18) 0.017(4)
C24 0.050(3) 0.089(7) 0.041(2) -0.001(3) -0.009(2) 0.009(3)
C27 0.089(5) 0.071(4) 0.046(3) 0.009(3) -0.007(3) -0.002(3)
C28 0.105(6) 0.081(5) 0.032(3) 0.008(3) 0.000(3) -0.005(4)
C29 0.051(3) 0.082(5) 0.038(3) 0.008(3) -0.003(2) -0.008(3)
C30 0.049(3) 0.092(5) 0.041(3) 0.004(3) -0.005(2) 0.001(3)
C31 0.054(3) 0.103(5) 0.058(3) -0.013(3) 0.004(3) -0.010(3)
C34 0.067(4) 0.109(6) 0.067(4) -0.017(4) -0.001(3) 0.001(4)
C32 0.074(4) 0.117(6) 0.070(4) -0.022(4) 0.015(3) -0.020(4)
N5 0.100(3) 0.093(4) 0.054(3) 0.009(5) 0.001(2) 0.008(6)
C35 0.047(3) 0.094(5) 0.049(3) 0.003(3) 0.001(2) 0.007(3)
C36 0.097(5) 0.059(6) 0.073(4) -0.007(3) 0.015(3) 0.000(3)
C40 0.056(4) 0.149(7) 0.043(3) -0.017(4) -0.009(3) -0.016(4)
C39 0.043(3) 0.092(5) 0.034(3) 0.005(3) -0.009(2) -0.001(3)
C38 0.050(3) 0.080(4) 0.040(3) 0.004(3) -0.004(2) -0.001(3)
C37 0.071(4) 0.081(4) 0.070(4) 0.008(3) 0.003(3) -0.008(3)
C15 0.0186(12) 0.0284(14) 0.0264(14) 0.007(3) 0.0043(10) -0.002(3)
P11 0.0223(14) 0.099(3) 0.0310(14) 0.0161(16) 0.0050(10) -0.0092(15)
F11 0.0389(14) 0.115(3) 0.0476(14) 0.0161(16) 0.0083(10) -0.0092(15)
F21 0.0194(14) 0.096(3) 0.0281(14) 0.0161(16) 0.0044(10) -0.0092(15)
F31 0.0249(14) 0.101(3) 0.0336(14) 0.0161(16) 0.0055(10) -0.0092(15)
F41 0.0117(14) 0.088(3) 0.0204(14) 0.0161(16) 0.0029(10) -0.0092(15)
F51 0.0382(14) 0.114(3) 0.0469(14) 0.0161(16) 0.0081(10) -0.0092(15)
F61 0.0459(14) 0.122(3) 0.0546(14) 0.0161(16) 0.0096(10) -0.0092(15)
P12 0.0234(11) 0.179(4) 0.0388(13) 0.015(3) 0.0139(8) -0.019(3)
F12 0.0222(11) 0.177(4) 0.0376(13) 0.015(3) 0.0137(8) -0.019(3)
F22 0.0408(11) 0.196(4) 0.0561(13) 0.015(3) 0.0174(8) -0.019(3)
F32 0.0130(11) 0.168(4) 0.0284(13) 0.003(3) 0.0007(8) -0.011(3)
F42 0.0348(11) 0.190(4) 0.0502(13) 0.015(3) 0.0162(8) -0.019(3)
F52 0.0595(11) 0.215(4) 0.0749(13) 0.015(3) 0.0211(8) -0.019(3)
F62 0.0513(11) 0.206(4) 0.0667(13) 0.015(3) 0.0194(8) -0.019(3)
P13 0.023(3) 0.036(3) 0.055(3) -0.001(3) 0.014(2) -0.005(2)
F13 0.037(3) 0.051(3) 0.070(3) -0.001(3) 0.017(2) -0.005(2)
F23 0.058(3) 0.072(3) 0.091(3) -0.001(3) 0.021(2) -0.005(2)
F33 0.042(3) 0.055(3) 0.074(3) -0.001(3) 0.018(2) -0.005(2)
F43 0.040(3) 0.054(3) 0.073(3) -0.001(3) 0.017(2) -0.005(2)
F53 0.048(3) 0.061(3) 0.080(3) -0.001(3) 0.019(2) -0.005(2)
F63 0.028(3) 0.042(3) 0.061(3) -0.001(3) 0.015(2) -0.005(2)
O4 0.071(2) 0.262(7) 0.075(2) -0.047(4) 0.021(2) 0.020(4)
C54 0.085(2) 0.276(7) 0.089(2) -0.047(4) 0.024(2) 0.020(4)
C58 0.095(2) 0.286(7) 0.099(2) -0.047(4) 0.026(2) 0.020(4)
C57 0.148(2) 0.338(7) 0.152(2) -0.047(4) 0.036(2) 0.020(4)
C55 0.130(2) 0.321(7) 0.134(2) -0.047(4) 0.032(2) 0.020(4)
C182 0.0357(8) 0.0486(12) 0.0344(7) -0.0015(9) 0.0041(6) -0.0040(9)
C172 0.0310(8) 0.0440(12) 0.0297(7) -0.0015(9) 0.0032(6) -0.0040(9)
C212 0.0284(8) 0.0413(12) 0.0271(7) -0.0015(9) 0.0027(6) -0.0040(9)
C202 0.0311(8) 0.0441(12) 0.0298(7) -0.0015(9) 0.0032(6) -0.0040(9)
C16 0.0232(8) 0.0361(12) 0.0219(7) -0.0015(9) 0.0017(6) -0.0040(9)
C171 0.0294(8) 0.0423(12) 0.0281(7) -0.0015(9) 0.0029(6) -0.0040(9)
C181 0.0415(8) 0.0545(12) 0.0403(7) -0.0015(9) 0.0053(6) -0.0040(9)
C19 0.0350(8) 0.0480(12) 0.0337(7) -0.0015(9) 0.0040(6) -0.0040(9)
C201 0.0309(8) 0.0439(12) 0.0297(7) -0.0015(9) 0.0032(6) -0.0040(9)
C211 0.0270(8) 0.0399(12) 0.0257(7) -0.0015(9) 0.0024(6) -0.0040(9)

loop_
_atom_type_symbol
_atom_type_scat_dispersion_real
_atom_type_scat_dispersion_imag
_atom_type_scat_Cromer_Mann_a1
_atom_type_scat_Cromer_Mann_b1
_atom_type_scat_Cromer_Mann_a2
_atom_type_scat_Cromer_Mann_b2
_atom_type_scat_Cromer_Mann_a3
_atom_type_scat_Cromer_Mann_b3
_atom_type_scat_Cromer_Mann_a4
_atom_type_scat_Cromer_Mann_b4
_atom_type_scat_Cromer_Mann_c
_atom_type_scat_source
C 0.0033 0.0016 2.3100 20.8439 1.0200 10.2075 1.5886 0.5687 0.8650 51.6512 0.2156 'International Tables Vol C 4.2.6.8 and 6.1.1.4'
H 0.0000 0.0000 0.4930 10.5109 0.3229 26.1257 0.1402 3.1424 0.0408 57.7998 0.0030 'International Tables Vol C 4.2.6.8 and 6.1.1.4'
Cl 0.1484 0.1585 11.4604 0.0104 7.1964 1.1662 6.2556 18.5194 1.6455 47.7784 -9.5574 'International Tables Vol C 4.2.6.8 and 6.1.1.4'
F 0.0171 0.0103 3.5392 10.2825 2.6412 4.2944 1.5170 0.2615 1.0243 26.1476 0.2776 'International Tables Vol C 4.2.6.8 and 6.1.1.4'
N 0.0061 0.0033 12.2126 0.0057 3.1322 9.8933 2.0125 28.9975 1.1663 0.5826 -11.5290 'International Tables Vol C 4.2.6.8 and 6.1.1.4'
O 0.0106 0.0060 3.0485 13.2771 2.2868 5.7011 1.5463 0.3239 0.8670 32.9089 0.2508 'International Tables Vol C 4.2.6.8 and 6.1.1.4'
P 0.1023 0.0942 6.4345 1.9067 4.1791 27.1570 1.7800 0.5260 1.4908 68.1645 1.1149 'International Tables Vol C 4.2.6.8 and 6.1.1.4'
Ru -1.2594 0.8363 19.2674 0.8085 12.9182 8.4347 4.8634 24.7997 1.5676 94.2928 5.3787 'International Tables Vol C 4.2.6.8 and 6.1.1.4'

loop_
_geom_angle_atom_site_label_1
_geom_angle_site_symmetry_1
_geom_angle_atom_site_label_2
_geom_angle_site_symmetry_2
_geom_angle_atom_site_label_3
_geom_angle_site_symmetry_3
_geom_angle
_geom_angle_publ_flag
N1 . Ru1 . Cl2 . 93.6(3) yes
N1 . Ru1 . N2 . 102.69(10) yes
Cl2 . Ru1 . N2 . 89.40(16) yes
N1 . Ru1 . Cl1 . 93.4(3) yes
Cl2 . Ru1 . Cl1 . 172.99(3) yes
N2 . Ru1 . Cl1 . 89.40(16) yes
N1 . Ru1 . N3 . 179.0(2) yes
Cl2 . Ru1 . N3 . 86.91(18) yes
N2 . Ru1 . N3 . 78.15(9) yes
Cl1 . Ru1 . N3 . 86.08(19) yes
N1 . Ru1 . N4 . 100.56(10) yes
Cl2 . Ru1 . N4 . 89.38(16) yes
N2 . Ru1 . N4 . 156.76(9) yes
Cl1 . Ru1 . N4 . 89.01(16) yes
N3 . Ru1 . N4 . 78.61(8) yes
C2 . C1 . N2 . 120.6(3) yes
C2 . C1 . H11 . 120.8 no
N2 . C1 . H11 . 118.5 no
O1 . N1 . Ru1 . 175.4(7) yes
C1 . C2 . C3 . 120.1(3) yes
C1 . C2 . H21 . 119.9 no
C3 . C2 . H21 . 120.0 no
C24 . O2 . H22 . 121.5 no
Ru1 . N2 . C1 . 125.6(2) yes
Ru1 . N2 . C5 . 114.75(17) yes
C1 . N2 . C5 . 119.6(2) yes
Ru1 . N3 . C10 . 118.65(18) yes
Ru1 . N3 . C6 . 119.10(17) yes
C10 . N3 . C6 . 122.0(2) yes
C2 . C3 . C4 . 119.5(3) yes
C2 . C3 . H31 . 119.4 no
C4 . C3 . H31 . 121.0 no
C53 . O3 . H32 . 106.3 no
N4 . C11 . C10 . 115.8(2) yes
N4 . C11 . C12 . 121.0(2) yes
C10 . C11 . C12 . 123.0(2) yes
C6 . C7 . C8 . 119.4(3) yes
C6 . C7 . H71 . 119.7 no
C8 . C7 . H71 . 120.9 no
C13 . C14 . C15 . 119.4(3) yes
C13 . C14 . H141 . 120.9 no
C15 . C14 . H141 . 119.7 no
C3 . C4 . C5 . 118.7(3) yes
C3 . C4 . H41 . 121.1 no
C5 . C4 . H41 . 120.2 no
Ru1 . N4 . C11 . 114.01(16) yes
Ru1 . N4 . C15 . 126.34(17) yes
C11 . N4 . C15 . 119.6(2) yes
C10 . C9 . C8 . 119.7(2) yes
C10 . C9 . H91 . 119.3 no
C8 . C9 . H91 . 121.0 no
C11 . C10 . C9 . 127.0(2) yes
C11 . C10 . N3 . 112.8(2) yes
C9 . C10 . N3 . 120.1(2) yes
C11 . C12 . C13 . 118.8(3) yes
C11 . C12 . H121 . 119.7 no
C13 . C12 . H121 . 121.6 no
C7 . C6 . N3 . 120.3(2) yes
C7 . C6 . C5 . 126.2(3) yes
N3 . C6 . C5 . 113.2(2) yes
C14 . C13 . C12 . 119.6(3) yes
C14 . C13 . H131 . 121.7 no
C12 . C13 . H131 . 118.7 no
C6 . C5 . C4 . 123.9(3) yes
C6 . C5 . N2 . 114.6(2) yes
C4 . C5 . N2 . 121.4(3) yes
C7 . C8 . C9 . 118.1(2) yes
C7 . C8 . C16 . 121.3(2) yes
C9 . C8 . C16 . 120.3(2) yes
C24 . C41 . C40 . 108.9(6) yes
C24 . C41 . H412 . 110.4 no
C40 . C41 . H412 . 109.8 no
C24 . C41 . H411 . 109.8 no
C40 . C41 . H411 . 111.0 no
H412 . C41 . H411 . 106.9 no
O3 . C53 . C34 . 119.6(8) yes
O3 . C53 . C32 . 117.1(8) yes
C34 . C53 . C32 . 123.2(7) yes
C42 . C43 . H431 . 109.6 no
C42 . C43 . H432 . 107.6 no
H431 . C43 . H432 . 111.0 no
C42 . C43 . H433 . 108.8 no
H431 . C43 . H433 . 111.9 no
H432 . C43 . H433 . 107.8 no
C43 . C42 . N5 . 178.1(8) yes
C22 . C23 . C24 . 171.3(10) yes
C23 . C22 . C19 . 175.0(10) yes
C25 . C26 . H262 . 111.2 no
C25 . C26 . H261 . 108.4 no
H262 . C26 . H261 . 109.4 no
C25 . C26 . H263 . 109.6 no
H262 . C26 . H263 . 109.2 no
H261 . C26 . H263 . 109.0 no
C26 . C25 . C24 . 107.6(5) yes
C26 . C25 . C27 . 110.2(6) yes
C24 . C25 . C27 . 116.5(5) yes
C26 . C25 . C39 . 111.2(6) yes
C24 . C25 . C39 . 100.2(6) yes
C27 . C25 . C39 . 110.8(6) yes
C25 . C24 . C41 . 103.4(6) yes
C25 . C24 . C23 . 111.9(4) yes
C41 . C24 . C23 . 105.5(7) yes
C25 . C24 . O2 . 110.8(6) yes
C41 . C24 . O2 . 113.1(6) yes
C23 . C24 . O2 . 111.8(6) yes
C25 . C27 . C28 . 111.1(6) yes
C25 . C27 . H272 . 109.9 no
C28 . C27 . H272 . 111.4 no
C25 . C27 . H271 . 108.1 no
C28 . C27 . H271 . 107.5 no
H272 . C27 . H271 . 108.7 no
C27 . C28 . C29 . 113.1(6) yes
C27 . C28 . H282 . 108.8 no
C29 . C28 . H282 . 109.1 no
C27 . C28 . H281 . 108.6 no
C29 . C28 . H281 . 107.4 no
H282 . C28 . H281 . 109.9 no
C28 . C29 . C30 . 112.9(6) yes
C28 . C29 . C38 . 111.7(7) yes
C30 . C29 . C38 . 112.6(5) yes
C28 . C29 . H291 . 107.2 no
C30 . C29 . H291 . 106.6 no
C38 . C29 . H291 . 105.2 no
C29 . C30 . C31 . 122.8(6) yes
C29 . C30 . C35 . 118.7(6) yes
C31 . C30 . C35 . 118.4(6) yes
C30 . C31 . C32 . 124.6(7) yes
C30 . C31 . H311 . 118.0 no
C32 . C31 . H311 . 117.4 no
C53 . C34 . C35 . 119.3(7) yes
C53 . C34 . H341 . 119.8 no
C35 . C34 . H341 . 120.9 no
C31 . C32 . C53 . 116.3(7) yes
C31 . C32 . H321 . 122.1 no
C53 . C32 . H321 . 121.6 no
C34 . C35 . C30 . 117.9(6) yes
C34 . C35 . C36 . 118.1(6) yes
C30 . C35 . C36 . 123.9(5) yes
C35 . C36 . C37 . 115.1(5) yes
C35 . C36 . H362 . 106.0 no
C37 . C36 . H362 . 106.9 no
C35 . C36 . H361 . 110.3 no
C37 . C36 . H361 . 109.9 no
H362 . C36 . H361 . 108.4 no
C41 . C40 . C39 . 100.9(6) yes
C41 . C40 . H402 . 110.5 no
C39 . C40 . H402 . 109.2 no
C41 . C40 . H401 . 114.5 no
C39 . C40 . H401 . 114.1 no
H402 . C40 . H401 . 107.5 no
C25 . C39 . C40 . 106.8(5) yes
C25 . C39 . C38 . 112.0(5) yes
C40 . C39 . C38 . 119.3(5) yes
C25 . C39 . H391 . 106.5 no
C40 . C39 . H391 . 104.0 no
C38 . C39 . H391 . 107.2 no
C29 . C38 . C39 . 109.8(5) yes
C29 . C38 . C37 . 110.2(5) yes
C39 . C38 . C37 . 113.7(5) yes
C29 . C38 . H381 . 105.3 no
C39 . C38 . H381 . 110.7 no
C37 . C38 . H381 . 106.6 no
C36 . C37 . C38 . 109.4(5) yes
C36 . C37 . H372 . 112.4 no
C38 . C37 . H372 . 111.3 no
C36 . C37 . H371 . 109.1 no
C38 . C37 . H371 . 106.7 no
H372 . C37 . H371 . 107.8 no
C14 . C15 . N4 . 121.4(3) yes
C14 . C15 . H151 . 118.9 no
N4 . C15 . H151 . 119.7 no
F11 . P11 . F21 . 91.32(6) yes
F11 . P11 . F31 . 93.50(6) yes
F21 . P11 . F31 . 90.75(5) yes
F11 . P11 . F41 . 87.67(6) yes
F21 . P11 . F41 . 175.38(5) yes
F31 . P11 . F41 . 84.81(5) yes
F11 . P11 . F51 . 89.49(6) yes
F21 . P11 . F51 . 90.99(5) yes
F31 . P11 . F51 . 176.50(5) yes
F41 . P11 . F51 . 93.50(5) yes
F11 . P11 . F61 . 177.13(5) yes
F21 . P11 . F61 . 91.47(6) yes
F31 . P11 . F61 . 87.16(6) yes
F41 . P11 . F61 . 89.61(6) yes
F51 . P11 . F61 . 89.76(6) yes
F12 . P12 . F22 . 91.28(8) yes
F12 . P12 . F32 . 93.56(8) yes
F22 . P12 . F32 . 90.74(8) yes
F12 . P12 . F42 . 87.67(8) yes
F22 . P12 . F42 . 175.37(7) yes
F32 . P12 . F42 . 84.83(8) yes
F12 . P12 . F52 . 89.45(8) yes
F22 . P12 . F52 . 91.02(8) yes
F32 . P12 . F52 . 176.48(7) yes
F42 . P12 . F52 . 93.47(8) yes
F12 . P12 . F62 . 177.14(7) yes
F22 . P12 . F62 . 91.49(8) yes
F32 . P12 . F62 . 87.12(8) yes
F42 . P12 . F62 . 89.62(8) yes
F52 . P12 . F62 . 89.79(8) yes
F13 . P13 . F23 . 91.28(8) yes
F13 . P13 . F33 . 93.54(8) yes
F23 . P13 . F33 . 90.77(8) yes
F13 . P13 . F43 . 87.70(8) yes
F23 . P13 . F43 . 175.37(7) yes
F33 . P13 . F43 . 84.79(8) yes
F13 . P13 . F53 . 89.47(8) yes
F23 . P13 . F53 . 90.99(8) yes
F33 . P13 . F53 . 176.48(7) yes
F43 . P13 . F53 . 93.51(8) yes
F13 . P13 . F63 . 177.17(7) yes
F23 . P13 . F63 . 91.45(8) yes
F33 . P13 . F63 . 87.15(8) yes
F43 . P13 . F63 . 89.64(8) yes
F53 . P13 . F63 . 89.76(8) yes
C57 . O4 . C55 . 112.6(10) yes
C55 . C54 . H543 . 108.2 no
C55 . C54 . H542 . 106.4 no
H543 . C54 . H542 . 111.1 no
C55 . C54 . H541 . 108.1 no
H543 . C54 . H541 . 112.1 no
H542 . C54 . H541 . 110.7 no
C57 . C58 . H582 . 105.5 no
C57 . C58 . H581 . 104.6 no
H582 . C58 . H581 . 111.6 no
C57 . C58 . H583 . 108.6 no
H582 . C58 . H583 . 113.4 no
H581 . C58 . H583 . 112.3 no
C58 . C57 . O4 . 103.2(15) yes
C58 . C57 . H572 . 111.6 no
O4 . C57 . H572 . 110.0 no
C58 . C57 . H571 . 112.4 no
O4 . C57 . H571 . 109.7 no
H572 . C57 . H571 . 109.8 no
O4 . C55 . C54 . 108.3(13) yes
O4 . C55 . H552 . 107.5 no
C54 . C55 . H552 . 109.1 no
O4 . C55 . H551 . 111.0 no
C54 . C55 . H551 . 110.2 no
H552 . C55 . H551 . 110.6 no
C172 . C182 . C19 . 119.87(9) yes
C172 . C182 . H1821 . 120.0 no
C19 . C182 . H1821 . 120.1 no
C182 . C172 . C16 . 119.92(8) yes
C182 . C172 . H1721 . 119.8 no
C16 . C172 . H1721 . 120.3 no
C202 . C212 . C16 . 119.88(8) yes
C202 . C212 . H2121 . 120.1 no
C16 . C212 . H2121 . 120.1 no
C212 . C202 . C19 . 119.92(8) yes
C212 . C202 . H2021 . 119.8 no
C19 . C202 . H2021 . 120.3 no
C8 . C16 . C171 . 122.1(2) yes
C8 . C16 . C211 . 117.8(2) yes
C171 . C16 . C211 . 120.032(3) yes
C8 . C16 . C172 . 119.5(2) yes
C8 . C16 . C212 . 119.9(2) yes
C172 . C16 . C212 . 119.65(9) yes
C16 . C171 . C181 . 120.013(3) yes
C16 . C171 . H1711 . 120.0 no
C181 . C171 . H1711 . 119.9 no
C171 . C181 . C19 . 119.955(3) yes
C171 . C181 . H1811 . 118.8 no
C19 . C181 . H1811 . 121.2 no
C22 . C19 . C181 . 123.0(3) yes
C22 . C19 . C201 . 116.9(3) yes
C181 . C19 . C201 . 120.03 yes
C22 . C19 . C202 . 119.6(3) yes
C22 . C19 . C182 . 119.5(3) yes
C202 . C19 . C182 . 119.66(9) yes
C19 . C201 . C211 . 120.013(3) yes
C19 . C201 . H2011 . 121.3 no
C211 . C201 . H2011 . 118.7 no
C16 . C211 . C201 . 119.95 yes
C16 . C211 . H2111 . 120.3 no
C201 . C211 . H2111 . 119.7 no

loop_
_geom_bond_atom_site_label_1
_geom_bond_site_symmetry_1
_geom_bond_atom_site_label_2
_geom_bond_site_symmetry_2
_geom_bond_distance
_geom_bond_publ_flag
Ru1 . N1 . 1.755(3) yes
Ru1 . Cl2 . 2.3308(14) yes
Ru1 . N2 . 2.084(2) yes
Ru1 . Cl1 . 2.3357(14) yes
Ru1 . N3 . 2.003(2) yes
Ru1 . N4 . 2.079(2) yes
C1 . C2 . 1.389(4) yes
C1 . N2 . 1.347(3) yes
C1 . H11 . 0.943 no
O1 . N1 . 1.130(4) yes
C2 . C3 . 1.353(5) yes
C2 . H21 . 0.928 no
O2 . C24 . 1.418(8) yes
O2 . H22 . 0.930 no
N2 . C5 . 1.360(4) yes
N3 . C10 . 1.350(3) yes
N3 . C6 . 1.339(3) yes
C3 . C4 . 1.400(4) yes
C3 . H31 . 0.927 no
O3 . C53 . 1.437(9) yes
O3 . H32 . 0.904 no
C11 . N4 . 1.359(3) yes
C11 . C10 . 1.470(4) yes
C11 . C12 . 1.393(4) yes
C7 . C6 . 1.378(4) yes
C7 . C8 . 1.411(4) yes
C7 . H71 . 0.932 no
C14 . C13 . 1.377(5) yes
C14 . C15 . 1.386(4) yes
C14 . H141 . 0.934 no
C4 . C5 . 1.373(4) yes
C4 . H41 . 0.914 no
N4 . C15 . 1.334(3) yes
C9 . C10 . 1.373(4) yes
C9 . C8 . 1.407(4) yes
C9 . H91 . 0.914 no
C12 . C13 . 1.376(4) yes
C12 . H121 . 0.927 no
C6 . C5 . 1.482(3) yes
C13 . H131 . 0.949 no
C8 . C16 . 1.489(3) yes
C41 . C24 . 1.521(12) yes
C41 . C40 . 1.596(12) yes
C41 . H412 . 0.987 no
C41 . H411 . 0.983 no
C53 . C34 . 1.404(11) yes
C53 . C32 . 1.355(11) yes
C43 . C42 . 1.454(9) yes
C43 . H431 . 0.952 no
C43 . H432 . 0.972 no
C43 . H433 . 0.977 no
C42 . N5 . 1.127(7) yes
C23 . C22 . 1.184(6) yes
C23 . C24 . 1.491(6) yes
C22 . C19 . 1.463(4) yes
C26 . C25 . 1.557(7) yes
C26 . H262 . 0.975 no
C26 . H261 . 0.977 no
C26 . H263 . 0.960 no
C25 . C24 . 1.553(7) yes
C25 . C27 . 1.485(10) yes
C25 . C39 . 1.551(12) yes
C27 . C28 . 1.547(10) yes
C27 . H272 . 0.972 no
C27 . H271 . 0.982 no
C28 . C29 . 1.525(10) yes
C28 . H282 . 0.989 no
C28 . H281 . 0.998 no
C29 . C30 . 1.508(9) yes
C29 . C38 . 1.552(8) yes
C29 . H291 . 0.983 no
C30 . C31 . 1.384(9) yes
C30 . C35 . 1.414(9) yes
C31 . C32 . 1.380(9) yes
C31 . H311 . 0.935 no
C34 . C35 . 1.420(9) yes
C34 . H341 . 0.961 no
C32 . H321 . 0.957 no
C35 . C36 . 1.469(9) yes
C36 . C37 . 1.538(9) yes
C36 . H362 . 0.976 no
C36 . H361 . 0.966 no
C40 . C39 . 1.519(9) yes
C40 . H402 . 0.977 no
C40 . H401 . 0.981 no
C39 . C38 . 1.512(8) yes
C39 . H391 . 0.979 no
C38 . C37 . 1.509(9) yes
C38 . H381 . 0.983 no
C37 . H372 . 0.978 no
C37 . H371 . 0.987 no
C15 . H151 . 0.916 no
P11 . F11 . 1.631(9) yes
P11 . F21 . 1.574(7) yes
P11 . F31 . 1.583(6) yes
P11 . F41 . 1.669(12) yes
P11 . F51 . 1.557(7) yes
P11 . F61 . 1.645(9) yes
P12 . F12 . 1.614(13) yes
P12 . F22 . 1.522(13) yes
P12 . F32 . 1.604(5) yes
P12 . F42 . 1.680(12) yes
P12 . F52 . 1.599(8) yes
P12 . F62 . 1.630(9) yes
P13 . F13 . 1.586(13) yes
P13 . F23 . 1.583(16) yes
P13 . F33 . 1.611(14) yes
P13 . F43 . 1.657(15) yes
P13 . F53 . 1.605(19) yes
P13 . F63 . 1.572(11) yes
O4 . C57 . 1.68(2) yes
O4 . C55 . 1.459(14) yes
C54 . C55 . 1.44(2) yes
C54 . H543 . 1.005 no
C54 . H542 . 1.017 no
C54 . H541 . 1.002 no
C58 . C57 . 1.405(13) yes
C58 . H582 . 1.056 no
C58 . H581 . 1.061 no
C58 . H583 . 1.041 no
C57 . H572 . 0.988 no
C57 . H571 . 0.979 no
C55 . H552 . 0.960 no
C55 . H551 . 0.983 no
C182 . C172 . 1.3917(10) yes
C182 . C19 . 1.3914(10) yes
C182 . H1821 . 0.937 no
C172 . C16 . 1.3921(10) yes
C172 . H1721 . 0.930 no
C212 . C202 . 1.3917(10) yes
C212 . C16 . 1.3913(10) yes
C212 . H2121 . 0.927 no
C202 . C19 . 1.3920(10) yes
C202 . H2021 . 0.926 no
C16 . C171 . 1.39150(5) yes
C16 . C211 . 1.39069(6) yes
C171 . C181 . 1.39039(6) yes
C171 . H1711 . 0.921 no
C181 . C19 . 1.39066(6) yes
C181 . H1811 . 0.958 no
C19 . C201 . 1.39151(5) yes
C201 . C211 . 1.39038(6) yes
C201 . H2011 . 0.918 no
C211 . H2111 . 0.946 no

loop_
_geom_hbond_atom_site_label_D
_geom_hbond_site_symmetry_D
_geom_hbond_atom_site_label_H
_geom_hbond_site_symmetry_H
_geom_hbond_atom_site_label_A
_geom_hbond_site_symmetry_A
_geom_hbond_angle_DHA
_geom_hbond_distance_DH
_geom_hbond_distance_HA
_geom_hbond_distance_DA
_geom_hbond_publ_flag
C15 . H151 . N5 . 160 0.92 2.36 3.231(9) yes
C58 . H583 . O2 . 135 1.04 2.56 3.370(9) yes
C181 . H1811 . O3 2_554 163 0.96 2.50 3.426(9) yes
O2 . H22 . O4 . 179 0.93 1.77 2.704(9) yes

loop_
_platon_squeeze_void_nr
_platon_squeeze_void_average_x
_platon_squeeze_void_average_y
_platon_squeeze_void_average_z
_platon_squeeze_void_volume
_platon_squeeze_void_count_electrons
_platon_squeeze_void_content
1 0.844 -0.155 0.307 147 87 ' '
2 0.156 0.073 0.693 147 87 ' '
